data_1542888
loop_
_publ_author_name
'Tan, Xuefeng'
'Wang, Guozhen'
'Zhu, Ziyue'
'Ren, Conghui'
'Zhou, Jinping'
'Lv, Hui'
'Zhang, Xiaoyong'
'Chung, Lung Wa'
'Zhang, Lina'
'Zhang, Xumu'

_publ_section_title
;
 Hydrogenation of Aldehydes Catalyzed by an Available Ruthenium Complex.
;
_journal_issue 7
_journal_name_full 'Organic letters'
_journal_page_first 1518
_journal_page_last 1521
_journal_paper_doi 10.1021/acs.orglett.6b00060
_journal_volume 18
_journal_year 2016
_chemical_absolute_configuration ad
_chemical_formula_moiety 'C31 H34 N2 O4 P2 Ru'
_chemical_formula_sum 'C31 H34 N2 O4 P2 Ru'
_chemical_formula_weight 661.61
_chemical_name_systematic
;
 ? 
;
_space_group_crystal_system tetragonal
_space_group_IT_number 82
_space_group_name_Hall 'I -4'
_space_group_name_H-M_alt 'I -4'
_symmetry_space_group_name_Hall 'I -4'
_symmetry_space_group_name_H-M 'I -4'
_atom_sites_solution_hydrogens geom
_atom_sites_solution_primary direct
_atom_sites_solution_secondary difmap
_audit_creation_date 2016-03-06
_audit_creation_method
;
Olex2 1.2
(compiled 2016.02.19 svn.r3266 for OlexSys, GUI svn.r5155)
;
_cell_angle_alpha 90.00
_cell_angle_beta 90.00
_cell_angle_gamma 90.00
_cell_formula_units_Z 8
_cell_length_a 19.4893(16)
_cell_length_b 19.4893(16)
_cell_length_c 21.1331(18)
_cell_measurement_reflns_used 47
_cell_measurement_temperature 296(2)
_cell_measurement_theta_max 20
_cell_measurement_theta_min 7.5
_cell_volume 8027.0(12)
_computing_cell_refinement 'Bruker SMART'
_computing_data_collection 'Bruker SMART'
_computing_data_reduction 'Bruker SAINT'
_computing_molecular_graphics 'Olex2 (Dolomanov et al., 2009)'
_computing_publication_material 'Olex2 (Dolomanov et al., 2009)'
_computing_structure_refinement 'XL (Sheldrick, 2008)'
_computing_structure_solution 'ShelXS (Sheldrick, 2008)'
_diffrn_ambient_temperature 296.15
_diffrn_measured_fraction_theta_full 0.993
_diffrn_measured_fraction_theta_max 0.993
_diffrn_measurement_device_type bruker
_diffrn_radiation_monochromator graphite
_diffrn_radiation_type MoK\a
_diffrn_radiation_wavelength 0.71073
_diffrn_reflns_av_R_equivalents 0.0445
_diffrn_reflns_av_unetI/netI 0.0555
_diffrn_reflns_limit_h_max 26
_diffrn_reflns_limit_h_min -25
_diffrn_reflns_limit_k_max 25
_diffrn_reflns_limit_k_min -25
_diffrn_reflns_limit_l_max 28
_diffrn_reflns_limit_l_min -12
_diffrn_reflns_number 30257
_diffrn_reflns_theta_full 26.00
_diffrn_reflns_theta_max 27.00
_diffrn_reflns_theta_min 1.93
_diffrn_source 'fine-focus sealed tube'
_exptl_absorpt_coefficient_mu 0.499
_exptl_absorpt_correction_T_max 0.8932
_exptl_absorpt_correction_T_min 0.8722
_exptl_absorpt_correction_type multi-scan
_exptl_absorpt_process_details SADABS
_exptl_crystal_density_diffrn 1.095
_exptl_crystal_density_method 'not measured'
_exptl_crystal_description block
_exptl_crystal_F_000 2720
_exptl_crystal_size_max 0.28
_exptl_crystal_size_mid 0.27
_exptl_crystal_size_min 0.23
_refine_diff_density_max 0.280
_refine_diff_density_min -0.249
_refine_diff_density_rms 0.046
_refine_ls_abs_structure_details 'Flack H D (1983), Acta Cryst. A39, 876-881'
_refine_ls_abs_structure_Flack 0.51(3)
_refine_ls_extinction_method none
_refine_ls_goodness_of_fit_ref 1.007
_refine_ls_hydrogen_treatment constr
_refine_ls_matrix_type full
_refine_ls_number_parameters 353
_refine_ls_number_reflns 8712
_refine_ls_number_restraints 15
_refine_ls_restrained_S_all 1.023
_refine_ls_R_factor_all 0.0595
_refine_ls_R_factor_gt 0.0390
_refine_ls_shift/su_max 0.001
_refine_ls_shift/su_mean 0.000
_refine_ls_structure_factor_coef Fsqd
_refine_ls_weighting_details
;
 calc 
 [0.00000+1.00000exp(0.40(sin\q/\l)^2^)]/ 
   [\s^2^(Fo^2^)+0.0000+0.0000*P+(0.0468P)^2^+0.0000sin\q/\l] 
 where P = 0.33333Fo^2^ + 0.66667Fc^2^ 
;
_refine_ls_weighting_scheme calc
_refine_ls_wR_factor_gt 0.0843
_refine_ls_wR_factor_ref 0.0926
_reflns_number_gt 6448
_reflns_number_total 8712
_reflns_threshold_expression >2sigma(I)
_cod_data_source_file ol6b00060_si_002.cif
_cod_data_source_block 150115txf_0m
_cod_depositor_comments 'Adding full bibliography for 1542888.cif.'
_cod_database_code 1542888
_olex2_refinement_description
;
1. Fixed Uiso
 At 1.2 times of:
  All C(H) groups, All C(H,H) groups, All N(H,H) groups
2. Restrained distances
 C18A-C13 = C18A-C17A = C17A-C16A = C16A-C15A = C15A-C14A = C14A-C13
 1.4 with sigma of 0.02
 C16B-C15B = C15B-C14B = C14B-C13 = C17B-C16B = C18B-C17B = C18B-C13
 1.4 with sigma of 0.02
3. Restrained planarity
 C13, C14A, C15A, C16A, C17A, C18A
 with sigma of 0.1
4. Others
 Fixed Sof: H7BB(0.5) H7BA(0.5) C14A(0.33333) H14A(0.33333) C14B(0.66667)
 H14B(0.66667) C15A(0.33333) H15A(0.33333) C15B(0.66667) H15B(0.66667)
 C16A(0.33333) H16A(0.33333) C16B(0.66667) H16B(0.66667) C17A(0.33333)
 H17A(0.33333) C17B(0.66667) H17B(0.66667) C18A(0.33333) H18A(0.33333)
 C18B(0.66667) H18B(0.66667) H26A(0.5) H26(0.5) C27A(0.5) H27A(0.5) C27B(0.5)
 H27B(0.5) C28A(0.5) H28A(0.5) C28B(0.5) H28B(0.5) C29A(0.5) H29A(0.5)
 C29B(0.5) H29B(0.5)
5.a Secondary CH2 refined with riding coordinates:
 N1(H1A,H1B), N2(H2A,H2B), C3(H3A,H3B), C4(H4A,H4B), C5(H5A,H5B), C31(H31A,
 H31B), C32(H32A,H32B)
5.b Aromatic/amide H refined with riding coordinates:
 C7BA(H7BB), C7BA(H7BA), C8(H8), C9(H9), C10(H10), C11(H11), C12(H12),
 C14A(H14A), C14B(H14B), C15A(H15A), C15B(H15B), C16A(H16A), C16B(H16B),
 C17A(H17A), C17B(H17B), C18A(H18A), C18B(H18B), C20(H20), C21(H21), C22(H22),
 C23(H23), C24(H24), C26(H26A), C26(H26), C27A(H27A), C27B(H27B), C28A(H28A),
 C28B(H28B), C29A(H29A), C29B(H29B)
;
_olex2_submission_special_instructions 'No special instructions were received'

loop_
_space_group_symop_id
_space_group_symop_operation_xyz
1 'x, y, z'
2 'y, -x, -z'
3 '-x, -y, z'
4 '-y, x, -z'
5 'x+1/2, y+1/2, z+1/2'
6 'y+1/2, -x+1/2, -z+1/2'
7 '-x+1/2, -y+1/2, z+1/2'
8 '-y+1/2, x+1/2, -z+1/2'

loop_
_atom_site_label
_atom_site_type_symbol
_atom_site_fract_x
_atom_site_fract_y
_atom_site_fract_z
_atom_site_U_iso_or_equiv
_atom_site_adp_type
_atom_site_occupancy
_atom_site_calc_flag
_atom_site_disorder_assembly
_atom_site_disorder_group
_atom_site_refinement_flags_posn
Ru1 Ru 0.930941(14) 0.240550(15) 0.014179(13) 0.05385(9) Uani 1 d . . .
P2 P 0.91602(5) 0.30573(5) -0.07350(5) 0.0591(3) Uani 1 d B . .
P6 P 0.98756(5) 0.32813(5) 0.06135(5) 0.0579(3) Uani 1 d . . .
O1 O 0.84179(13) 0.28365(16) 0.05408(13) 0.0715(8) Uani 1 d . . .
O2 O 0.7700(2) 0.2789(3) 0.13422(17) 0.1191(13) Uani 1 d . . .
O3 O 1.01295(12) 0.17989(11) -0.01899(13) 0.0562(6) Uani 1 d . . .
O4 O 1.04084(17) 0.08888(17) -0.07439(17) 0.0878(9) Uani 1 d . . .
N1 N 0.92674(19) 0.18212(18) 0.10191(14) 0.0708(10) Uani 1 d . . .
H1A H 0.9318 0.1371 0.0937 0.085 Uiso 1 calc . . R
H1B H 0.9609 0.1953 0.1279 0.085 Uiso 1 calc . . R
N2 N 0.87651(16) 0.15322(16) -0.02656(14) 0.0614(8) Uani 1 d . . .
H2A H 0.8622 0.1249 0.0044 0.074 Uiso 1 calc . . R
H2B H 0.8395 0.1679 -0.0481 0.074 Uiso 1 calc . . R
C3 C 0.8854(2) 0.3932(2) -0.0529(3) 0.0820(14) Uani 1 d . . .
H3A H 0.8754 0.4179 -0.0916 0.098 Uiso 1 calc . . R
H3B H 0.8429 0.3892 -0.0293 0.098 Uiso 1 calc . . R
C4 C 0.9358(3) 0.4345(2) -0.0143(3) 0.0886(14) Uani 1 d . . .
H4A H 0.9214 0.4822 -0.0144 0.106 Uiso 1 calc . . R
H4B H 0.9805 0.4322 -0.0344 0.106 Uiso 1 calc . . R
C5 C 0.9422(2) 0.4103(2) 0.0533(3) 0.0782(13) Uani 1 d . . .
H5A H 0.8966 0.4056 0.0712 0.094 Uiso 1 calc . . R
H5B H 0.9663 0.4449 0.0776 0.094 Uiso 1 calc . . R
C7 C 1.07602(19) 0.35097(19) 0.03904(19) 0.0577(9) Uani 1 d . . .
C7BA C 1.0485(3) 0.2833(3) 0.1730(2) 0.0769(12) Uani 1 d . . .
H7BB H 1.0783 0.2570 0.1487 0.092 Uiso 0.50 calc A 2 R
H7BA H 1.0830 0.2691 0.1455 0.092 Uiso 0.50 calc A 1 R
C8 C 1.1094(2) 0.4047(2) 0.0687(2) 0.0708(11) Uani 1 d . . .
H8 H 1.0887 0.4286 0.1017 0.085 Uiso 1 calc . . R
C9 C 1.1753(3) 0.4223(3) 0.0476(3) 0.0847(14) Uani 1 d . . .
H9 H 1.1982 0.4583 0.0672 0.102 Uiso 1 calc . . R
C10 C 1.2061(2) 0.3891(3) 0.0004(3) 0.0881(15) Uani 1 d . . .
H10 H 1.2491 0.4031 -0.0136 0.106 Uiso 1 calc . . R
C11 C 1.1746(2) 0.3353(3) -0.0271(3) 0.0950(16) Uani 1 d . . .
H11 H 1.1968 0.3108 -0.0588 0.114 Uiso 1 calc . . R
C12 C 1.1079(2) 0.3158(2) -0.0080(2) 0.0762(11) Uani 1 d . . .
H12 H 1.0860 0.2791 -0.0275 0.091 Uiso 1 calc . . R
C13 C 0.9841(2) 0.3226(3) -0.1302(2) 0.0770(14) Uani 1 d . . D
C14A C 1.0045(7) 0.3711(8) -0.1652(6) 0.071(4) Uiso 0.33 d B 2 D
H14A H 0.9829 0.4123 -0.1553 0.085 Uiso 0.33 calc B 2 R
C14B C 0.9931(4) 0.3942(4) -0.1516(3) 0.0657(18) Uiso 0.67 d B 1 D
H14B H 0.9634 0.4283 -0.1375 0.079 Uiso 0.67 calc B 1 R
C15A C 1.0501(8) 0.3787(9) -0.2141(7) 0.089(5) Uiso 0.33 d B 2 D
H15A H 1.0586 0.4214 -0.2321 0.107 Uiso 0.33 calc B 2 R
C15B C 1.0456(4) 0.4102(4) -0.1924(4) 0.085(2) Uiso 0.67 d B 1 D
H15B H 1.0522 0.4550 -0.2064 0.102 Uiso 0.67 calc B 1 R
C16A C 1.0848(8) 0.3170(7) -0.2368(8) 0.094(5) Uiso 0.33 d B 2 D
H16A H 1.1167 0.3174 -0.2695 0.113 Uiso 0.33 calc B 2 R
C16B C 1.0882(4) 0.3573(4) -0.2119(4) 0.093(2) Uiso 0.67 d B 1 D
H16B H 1.1207 0.3657 -0.2432 0.111 Uiso 0.67 calc B 1 R
C17A C 1.0666(6) 0.2602(7) -0.2060(6) 0.066(3) Uiso 0.33 d B 2 D
H17A H 1.0918 0.2210 -0.2156 0.079 Uiso 0.33 calc B 2 R
C17B C 1.0836(5) 0.2930(6) -0.1863(5) 0.117(3) Uiso 0.67 d B 1 D
H17B H 1.1158 0.2594 -0.1961 0.140 Uiso 0.67 calc B 1 R
C18A C 1.0142(6) 0.2517(6) -0.1611(5) 0.055(3) Uiso 0.33 d B 2 D
H18A H 0.9976 0.2087 -0.1497 0.066 Uiso 0.33 calc B 2 R
C18B C 1.0292(4) 0.2793(4) -0.1451(4) 0.077(2) Uiso 0.67 d B 1 D
H18B H 1.0262 0.2356 -0.1276 0.092 Uiso 0.67 calc B 1 R
C19 C 0.8464(2) 0.2770(2) -0.12471(19) 0.0617(10) Uani 1 d . . .
C20 C 0.8526(3) 0.2583(2) -0.1871(2) 0.0784(12) Uani 1 d B . .
H20 H 0.8961 0.2584 -0.2051 0.094 Uiso 1 calc . . R
C21 C 0.7990(3) 0.2399(3) -0.2237(3) 0.0995(17) Uani 1 d . . .
H21 H 0.8059 0.2293 -0.2661 0.119 Uiso 1 calc B . R
C22 C 0.7359(4) 0.2370(3) -0.1991(3) 0.111(2) Uani 1 d B . .
H22 H 0.6992 0.2233 -0.2243 0.133 Uiso 1 calc . . R
C23 C 0.7245(3) 0.2545(3) -0.1349(3) 0.1083(19) Uani 1 d . . .
H23 H 0.6807 0.2541 -0.1174 0.130 Uiso 1 calc B . R
C24 C 0.7807(2) 0.2721(3) -0.0998(2) 0.0853(14) Uani 1 d B . .
H24 H 0.7745 0.2813 -0.0570 0.102 Uiso 1 calc . . R
C25 C 0.9954(2) 0.3212(2) 0.1474(2) 0.0673(11) Uani 1 d D . .
C26 C 0.9474(3) 0.3480(3) 0.1885(3) 0.0985(16) Uani 1 d . . .
H26A H 0.9078 0.3656 0.1700 0.118 Uiso 0.50 calc C 2 R
H26 H 0.9125 0.3769 0.1747 0.118 Uiso 0.50 calc C 1 R
C27A C 0.9506(7) 0.3517(8) 0.2484(7) 0.093(4) Uiso 0.50 d D 2 .
H27A H 0.9190 0.3772 0.2715 0.112 Uiso 0.50 calc D 2 R
C27B C 0.9550(7) 0.3274(7) 0.2581(6) 0.082(4) Uiso 0.50 d D 1 .
H27B H 0.9226 0.3411 0.2878 0.099 Uiso 0.50 calc D 1 R
C28A C 1.0022(6) 0.3168(6) 0.2773(6) 0.080(3) Uiso 0.50 d D 2 .
H28A H 1.0028 0.3122 0.3211 0.096 Uiso 0.50 calc D 2 R
C28B C 1.0114(6) 0.2879(6) 0.2763(6) 0.084(3) Uiso 0.50 d D 1 .
H28B H 1.0176 0.2780 0.3190 0.101 Uiso 0.50 calc D 1 R
C29A C 1.0534(7) 0.2885(7) 0.2410(7) 0.086(4) Uiso 0.50 d D 2 .
H29A H 1.0927 0.2721 0.2609 0.104 Uiso 0.50 calc D 2 R
C29B C 1.0550(7) 0.2647(7) 0.2359(6) 0.084(4) Uiso 0.50 d D 1 .
H29B H 1.0903 0.2358 0.2488 0.100 Uiso 0.50 calc D 1 R
C30 C 0.8216(3) 0.2575(3) 0.1054(2) 0.0840(14) Uani 1 d . . .
C31 C 0.8595(3) 0.1947(3) 0.1323(2) 0.0964(17) Uani 1 d . . .
H31A H 0.8665 0.2014 0.1773 0.116 Uiso 1 calc . . R
H31B H 0.8309 0.1544 0.1269 0.116 Uiso 1 calc . . R
C32 C 0.9230(2) 0.1168(2) -0.06897(19) 0.0732(12) Uani 1 d . . .
H32A H 0.9151 0.1321 -0.1120 0.088 Uiso 1 calc . . R
H32B H 0.9132 0.0681 -0.0671 0.088 Uiso 1 calc . . R
C33 C 0.9972(2) 0.1286(2) -0.05193(19) 0.0623(10) Uani 1 d . . .

loop_
_atom_site_aniso_label
_atom_site_aniso_U_11
_atom_site_aniso_U_22
_atom_site_aniso_U_33
_atom_site_aniso_U_23
_atom_site_aniso_U_13
_atom_site_aniso_U_12
Ru1 0.05468(17) 0.06520(19) 0.04167(13) 0.01053(14) -0.00415(14) -0.01628(13)
P2 0.0504(5) 0.0733(7) 0.0536(5) 0.0207(5) -0.0041(4) -0.0117(5)
P6 0.0565(6) 0.0610(6) 0.0561(6) 0.0027(5) -0.0048(5) -0.0058(5)
O1 0.0606(16) 0.103(2) 0.0506(16) 0.0047(15) 0.0072(13) -0.0152(15)
O2 0.105(3) 0.178(4) 0.075(2) 0.004(2) 0.036(2) -0.006(3)
O3 0.0600(14) 0.0537(13) 0.0550(14) 0.0056(14) -0.0155(13) -0.0150(10)
O4 0.084(2) 0.088(2) 0.091(2) -0.0233(19) 0.0000(18) -0.0095(17)
N1 0.099(3) 0.075(2) 0.0380(16) 0.0109(16) -0.0103(18) -0.0286(19)
N2 0.0658(18) 0.0743(19) 0.0442(19) 0.0159(15) -0.0074(15) -0.0337(15)
C3 0.066(3) 0.078(3) 0.102(4) 0.020(3) -0.021(3) -0.010(2)
C4 0.108(3) 0.051(2) 0.106(4) 0.012(3) -0.034(3) 0.001(2)
C5 0.071(3) 0.063(2) 0.100(4) -0.001(3) -0.011(3) -0.004(2)
C7 0.063(2) 0.054(2) 0.056(2) 0.0064(18) -0.0068(19) -0.0069(17)
C7BA 0.081(3) 0.099(3) 0.050(2) 0.003(2) -0.006(2) 0.009(3)
C8 0.076(3) 0.074(3) 0.062(2) 0.001(2) -0.008(2) -0.017(2)
C9 0.080(3) 0.087(3) 0.087(3) 0.011(3) -0.020(3) -0.033(3)
C10 0.069(3) 0.101(3) 0.094(4) 0.009(3) 0.003(3) -0.029(2)
C11 0.071(3) 0.101(3) 0.112(4) -0.002(3) 0.023(3) -0.015(3)
C12 0.067(2) 0.070(2) 0.091(3) 0.001(3) 0.002(3) -0.0110(19)
C13 0.058(2) 0.113(4) 0.060(3) 0.045(3) -0.007(2) -0.011(2)
C19 0.061(2) 0.077(3) 0.047(2) 0.015(2) -0.0006(18) -0.009(2)
C20 0.087(3) 0.085(3) 0.063(3) 0.014(2) -0.016(2) -0.012(2)
C21 0.116(5) 0.115(4) 0.068(3) 0.014(3) -0.017(3) -0.039(3)
C22 0.124(5) 0.115(4) 0.094(4) 0.033(3) -0.057(4) -0.039(4)
C23 0.062(3) 0.159(5) 0.104(4) 0.017(4) -0.019(3) -0.025(3)
C24 0.055(2) 0.128(4) 0.074(3) 0.005(3) -0.014(2) -0.020(3)
C25 0.071(3) 0.075(3) 0.056(2) -0.004(2) 0.000(2) -0.021(2)
C26 0.081(3) 0.142(5) 0.072(3) -0.018(3) 0.005(3) -0.010(3)
C30 0.078(3) 0.111(4) 0.063(3) -0.006(3) 0.022(3) -0.030(3)
C31 0.116(4) 0.121(4) 0.053(2) 0.012(3) 0.023(3) -0.039(3)
C32 0.081(3) 0.097(3) 0.041(2) -0.006(2) 0.002(2) -0.040(2)
C33 0.071(3) 0.069(3) 0.046(2) 0.009(2) 0.003(2) -0.019(2)

loop_
_atom_type_symbol
_atom_type_description
_atom_type_scat_dispersion_real
_atom_type_scat_dispersion_imag
_atom_type_scat_source
C C 0.0033 0.0016 'International Tables Vol C Tables 4.2.6.8 and 6.1.1.4'
H H 0.0000 0.0000 'International Tables Vol C Tables 4.2.6.8 and 6.1.1.4'
N N 0.0061 0.0033 'International Tables Vol C Tables 4.2.6.8 and 6.1.1.4'
O O 0.0106 0.0060 'International Tables Vol C Tables 4.2.6.8 and 6.1.1.4'
P P 0.1023 0.0942 'International Tables Vol C Tables 4.2.6.8 and 6.1.1.4'
Ru Ru -1.2594 0.8363 'International Tables Vol C Tables 4.2.6.8 and 6.1.1.4'

loop_
_geom_angle_atom_site_label_1
_geom_angle_atom_site_label_2
_geom_angle_atom_site_label_3
_geom_angle
P6 Ru1 P2 90.00(4)
O1 Ru1 P2 89.88(8)
O1 Ru1 P6 85.71(8)
O1 Ru1 O3 169.22(10)
O1 Ru1 N1 80.60(13)
O1 Ru1 N2 93.90(12)
O3 Ru1 P2 98.04(7)
O3 Ru1 P6 101.52(7)
O3 Ru1 N1 91.05(12)
O3 Ru1 N2 78.46(11)
N1 Ru1 P2 170.05(11)
N1 Ru1 P6 92.16(9)
N1 Ru1 N2 84.82(11)
N2 Ru1 P2 93.00(8)
N2 Ru1 P6 176.98(8)
C3 P2 Ru1 111.32(17)
C13 P2 Ru1 123.16(14)
C13 P2 C3 102.9(2)
C13 P2 C19 101.96(19)
C19 P2 Ru1 114.13(13)
C19 P2 C3 100.5(2)
C5 P6 Ru1 112.41(15)
C5 P6 C7 102.51(19)
C7 P6 Ru1 121.71(14)
C25 P6 Ru1 115.02(14)
C25 P6 C5 101.4(2)
C25 P6 C7 101.17(19)
C30 O1 Ru1 116.2(3)
C33 O3 Ru1 116.5(3)
C31 N1 Ru1 108.4(3)
C32 N2 Ru1 108.6(2)
C4 C3 P2 114.1(3)
C3 C4 C5 113.4(4)
C4 C5 P6 113.6(3)
C8 C7 P6 120.5(3)
C12 C7 P6 119.6(3)
C12 C7 C8 119.9(4)
C25 C7BA C29A 113.7(7)
C25 C7BA C29B 125.8(7)
C29B C7BA C29A 19.3(7)
C7 C8 C9 118.2(5)
C10 C9 C8 122.1(5)
C9 C10 C11 119.7(5)
C10 C11 C12 120.3(5)
C7 C12 C11 119.7(4)
C14A C13 P2 138.6(8)
C14A C13 C14B 22.7(7)
C14A C13 C18A 106.5(9)
C14B C13 P2 117.3(4)
C14B C13 C18A 129.2(6)
C18A C13 P2 111.8(5)
C18B C13 P2 123.6(5)
C18B C13 C14A 97.7(9)
C18B C13 C14B 118.2(6)
C18B C13 C18A 23.7(5)
C13 C14A C15A 136.5(16)
C15B C14B C13 119.7(7)
C14A C15A C16A 117.3(15)
C14B C15B C16B 117.6(7)
C17A C16A C15A 113.6(14)
C17B C16B C15B 121.6(9)
C16A C17A C18A 128.4(13)
C16B C17B C18B 118.1(9)
C17A C18A C13 115.6(10)
C13 C18B C17B 123.9(8)
C20 C19 P2 125.9(3)
C20 C19 C24 115.3(4)
C24 C19 P2 118.8(3)
C21 C20 C19 123.6(5)
C22 C21 C20 120.1(5)
C21 C22 C23 120.4(5)
C24 C23 C22 117.1(5)
C23 C24 C19 123.4(5)
C7BA C25 P6 119.4(3)
C26 C25 P6 122.7(4)
C26 C25 C7BA 117.7(4)
C25 C26 C27B 116.0(7)
C27A C26 C25 128.0(8)
C27A C26 C27B 18.6(8)
C26 C27A C28A 117.2(12)
C28B C27B C26 119.1(11)
C27A C28A C29A 119.1(11)
C29B C28B C27B 122.0(13)
C28A C29A C7BA 122.4(11)
C28B C29B C7BA 119.1(12)
O1 C30 C31 119.3(4)
O2 C30 O1 122.5(5)
O2 C30 C31 118.2(4)
N1 C31 C30 113.4(4)
N2 C32 C33 112.0(3)
O3 C33 C32 119.2(4)
O4 C33 O3 122.7(4)
O4 C33 C32 118.0(4)

loop_
_geom_bond_atom_site_label_1
_geom_bond_atom_site_label_2
_geom_bond_distance
Ru1 P2 2.2654(10)
Ru1 P6 2.2639(10)
Ru1 O1 2.106(3)
Ru1 O3 2.108(3)
Ru1 N1 2.177(3)
Ru1 N2 2.183(3)
P2 C3 1.857(5)
P2 C13 1.817(4)
P2 C19 1.823(4)
P6 C5 1.837(4)
P6 C7 1.842(4)
P6 C25 1.830(4)
O1 C30 1.261(5)
O2 C30 1.247(6)
O3 C33 1.255(5)
O4 C33 1.244(5)
N1 C31 1.479(6)
N2 C32 1.458(5)
C3 C4 1.509(6)
C4 C5 1.510(7)
C7 C8 1.383(6)
C7 C12 1.358(6)
C7BA C25 1.382(6)
C7BA C29A 1.444(14)
C7BA C29B 1.384(14)
C8 C9 1.400(7)
C9 C10 1.332(7)
C10 C11 1.348(7)
C11 C12 1.412(6)
C13 C14A 1.264(12)
C13 C14B 1.478(8)
C13 C18A 1.636(11)
C13 C18B 1.258(8)
C14A C15A 1.371(15)
C14B C15B 1.373(9)
C15A C16A 1.460(16)
C15B C16B 1.388(11)
C16A C17A 1.333(15)
C16B C17B 1.367(11)
C17A C18A 1.404(13)
C17B C18B 1.399(10)
C19 C20 1.373(6)
C19 C24 1.389(6)
C20 C21 1.348(7)
C21 C22 1.336(8)
C22 C23 1.417(9)
C23 C24 1.366(6)
C25 C26 1.379(7)
C26 C27A 1.270(14)
C26 C27B 1.532(14)
C27A C28A 1.358(19)
C27B C28B 1.396(18)
C28A C29A 1.375(19)
C28B C29B 1.287(18)
C30 C31 1.539(8)
C32 C33 1.509(6)

loop_
_smtbx_masks_void_nr
_smtbx_masks_void_average_x
_smtbx_masks_void_average_y
_smtbx_masks_void_average_z
_smtbx_masks_void_volume
_smtbx_masks_void_count_electrons
1 0.000 0.000 0.500 1305.0 410.0
2 0.000 0.500 0.250 40.6 0.0
3 0.500 0.500 1.000 1305.0 410.0
4 0.500 0.000 0.750 40.6 0.0
